data_7033093
loop_
_publ_author_name
'Zhou, Jian'
'Xiao, Hong'
'Xiao, Hong-Ping'
'Yang, Tao'
'Zou, Hua-Hong'
'Liu, Xing'
'Zhao, Rong-Qing'
'Tang, Qiuling'

_publ_section_title
;
 Two types of lanthanide selenidostannates(IV) first prepared under the
 same solvothermal conditions.
;
_journal_issue 3
_journal_name_full 'Dalton transactions (Cambridge, England : 2003)'
_journal_page_first 1350
_journal_page_last 1357
_journal_paper_doi 10.1039/c4dt03099k
_journal_volume 44
_journal_year 2015
_chemical_formula_moiety 'C8 H24 N5 O Pr Se3 Sn'
_chemical_formula_sum 'C8 H24 N5 O Pr Se3 Sn'
_chemical_formula_weight 702.82
_chemical_name_systematic
; 
 ? 
;
_space_group_IT_number 61
_symmetry_cell_setting orthorhombic
_symmetry_space_group_name_Hall '-P 2ac 2ab'
_symmetry_space_group_name_H-M 'P b c a'
_atom_sites_solution_hydrogens geom
_atom_sites_solution_primary direct
_atom_sites_solution_secondary difmap
_audit_creation_method SHELXL-97
_cell_angle_alpha 90.00
_cell_angle_beta 90.00
_cell_angle_gamma 90.00
_cell_formula_units_Z 8
_cell_length_a 12.450(2)
_cell_length_b 13.617(2)
_cell_length_c 21.005(4)
_cell_measurement_reflns_used 12508
_cell_measurement_temperature 296(2)
_cell_measurement_theta_max 28.2994
_cell_measurement_theta_min 2.5372
_cell_volume 3561.0(10)
_computing_cell_refinement 'CrystalClear, Ver. 1.30 (Rigaku/MSC, 2001)'
_computing_data_collection 'CrystalClear, Ver. 1.30 (Rigaku/MSC, 2001)'
_computing_data_reduction 'CrystalStructure, Ver. 3.60 (Rigaku/MSC, 2004)'
_computing_molecular_graphics 'ORTEPII (Johnson, 1976)'
_computing_publication_material SHELXL97
_computing_structure_refinement 'SHELXL97 (Sheldrick, 1997)'
_computing_structure_solution 'SHELXS97 (Sheldrick, 1990)'
_diffrn_ambient_temperature 296(2)
_diffrn_detector_area_resol_mean 7.31
_diffrn_measured_fraction_theta_full 0.971
_diffrn_measured_fraction_theta_max 0.971
_diffrn_measurement_device_type 'Rigaku Mercury'
_diffrn_measurement_method \w
_diffrn_radiation_monochromator graphite
_diffrn_radiation_source 'fine-focus sealed tube'
_diffrn_radiation_type MoK\a
_diffrn_radiation_wavelength 0.71073
_diffrn_reflns_av_R_equivalents 0.0330
_diffrn_reflns_av_unetI/netI 0.0299
_diffrn_reflns_limit_h_max 14
_diffrn_reflns_limit_h_min -14
_diffrn_reflns_limit_k_max 15
_diffrn_reflns_limit_k_min -16
_diffrn_reflns_limit_l_max 20
_diffrn_reflns_limit_l_min -25
_diffrn_reflns_number 13495
_diffrn_reflns_theta_full 25.09
_diffrn_reflns_theta_max 25.09
_diffrn_reflns_theta_min 2.42
_exptl_absorpt_coefficient_mu 10.239
_exptl_absorpt_correction_T_max 0.5786
_exptl_absorpt_correction_T_min 0.3088
_exptl_absorpt_correction_type multi-scan
_exptl_absorpt_process_details 'Jacobson, R. (1998) Private communication'
_exptl_crystal_colour orange
_exptl_crystal_density_diffrn 2.622
_exptl_crystal_density_method 'not measured'
_exptl_crystal_description sheet
_exptl_crystal_F_000 2608
_exptl_crystal_size_max 0.15
_exptl_crystal_size_mid 0.11
_exptl_crystal_size_min 0.06
_refine_diff_density_max 2.775
_refine_diff_density_min -1.736
_refine_diff_density_rms 0.313
_refine_ls_extinction_method none
_refine_ls_goodness_of_fit_ref 1.011
_refine_ls_hydrogen_treatment constr
_refine_ls_matrix_type full
_refine_ls_number_parameters 172
_refine_ls_number_reflns 3077
_refine_ls_number_restraints 234
_refine_ls_restrained_S_all 0.992
_refine_ls_R_factor_all 0.0615
_refine_ls_R_factor_gt 0.0500
_refine_ls_shift/su_max 0.000
_refine_ls_shift/su_mean 0.000
_refine_ls_structure_factor_coef Fsqd
_refine_ls_weighting_details 'calc w=1/[\s^2^(Fo^2^)+(0.1091P)^2^+80.0492P] where P=(Fo^2^+2Fc^2^)/3'
_refine_ls_weighting_scheme calc
_refine_ls_wR_factor_gt 0.1595
_refine_ls_wR_factor_ref 0.1741
_reflns_number_gt 2577
_reflns_number_total 3077
_reflns_threshold_expression >2sigma(I)
_cod_data_source_file c4dt03099k2.cif
_cod_data_source_block Ib
_cod_depositor_comments 'Adding full bibliography for 7033092--7033100.cif.'
_cod_original_sg_symbol_Hall '-P 2ac 2ab '
_cod_original_sg_symbol_H-M Pbca
_cod_database_code 7033093

loop_
_symmetry_equiv_pos_as_xyz
'x, y, z'
'-x+1/2, -y, z+1/2'
'-x, y+1/2, -z+1/2'
'x+1/2, -y+1/2, -z'
'-x, -y, -z'
'x-1/2, y, -z-1/2'
'x, -y-1/2, z-1/2'
'-x-1/2, y-1/2, z'

loop_
_atom_site_label
_atom_site_type_symbol
_atom_site_fract_x
_atom_site_fract_y
_atom_site_fract_z
_atom_site_U_iso_or_equiv
_atom_site_adp_type
_atom_site_occupancy
_atom_site_symmetry_multiplicity
_atom_site_calc_flag
_atom_site_refinement_flags
Pr1 Pr 0.44959(5) 0.52330(4) 0.41473(3) 0.0206(2) Uani 1 1 d .
Sn1 Sn 0.08555(6) 0.53546(6) 0.43807(4) 0.0253(3) Uani 1 1 d .
Se3 Se -0.07596(10) 0.62097(9) 0.49180(6) 0.0328(3) Uani 1 1 d .
Se1 Se 0.25022(10) 0.62735(10) 0.46722(6) 0.0340(3) Uani 1 1 d .
Se2 Se 0.06894(12) 0.50411(12) 0.32284(6) 0.0432(4) Uani 1 1 d .
O1W O 0.4879(7) 0.4022(6) 0.4900(3) 0.0306(18) Uani 1 1 d .
H1WA H 0.5430 0.3702 0.4782 0.046 Uiso 1 1 d R
N1 N 0.3607(10) 0.5716(8) 0.3044(5) 0.0425(19) Uani 1 1 d DU
H1A H 0.3915 0.5368 0.2729 0.051 Uiso 1 1 calc R
H1B H 0.2902 0.5567 0.3052 0.051 Uiso 1 1 calc R
N2 N 0.5011(9) 0.7020(9) 0.3771(5) 0.045(2) Uani 1 1 d DU
H2C H 0.4583 0.7435 0.3997 0.054 Uiso 1 1 calc R
N3 N 0.6601(9) 0.5538(7) 0.3922(5) 0.0411(18) Uani 1 1 d DU
H3C H 0.6932 0.5433 0.4303 0.049 Uiso 1 1 calc R
N4 N 0.5443(7) 0.3939(7) 0.3384(5) 0.0361(17) Uani 1 1 d DU
H4C H 0.5370 0.4148 0.2974 0.043 Uiso 1 1 calc R
N5 N 0.3206(9) 0.3738(8) 0.3800(5) 0.038(2) Uani 1 1 d DU
H5A H 0.3037 0.3384 0.4147 0.046 Uiso 1 1 calc R
H5B H 0.2593 0.3985 0.3639 0.046 Uiso 1 1 calc R
C1 C 0.3739(11) 0.6760(9) 0.2920(8) 0.056(2) Uani 1 1 d DU
H1C H 0.3169 0.7107 0.3140 0.067 Uiso 1 1 calc R
H1D H 0.3634 0.6867 0.2468 0.067 Uiso 1 1 calc R
C2 C 0.4798(12) 0.7228(12) 0.3107(6) 0.057(2) Uani 1 1 d DU
H2A H 0.5373 0.6967 0.2845 0.069 Uiso 1 1 calc R
H2B H 0.4763 0.7932 0.3040 0.069 Uiso 1 1 calc R
C3 C 0.6117(9) 0.7305(10) 0.3921(8) 0.057(2) Uani 1 1 d DU
H3A H 0.6176 0.7430 0.4374 0.068 Uiso 1 1 calc R
H3B H 0.6287 0.7910 0.3699 0.068 Uiso 1 1 calc R
C4 C 0.6916(11) 0.6526(8) 0.3734(8) 0.051(2) Uani 1 1 d DU
H4A H 0.7010 0.6542 0.3276 0.061 Uiso 1 1 calc R
H4B H 0.7604 0.6680 0.3927 0.061 Uiso 1 1 calc R
C5 C 0.7109(11) 0.4854(8) 0.3481(7) 0.044(2) Uani 1 1 d DU
H5C H 0.7868 0.4799 0.3581 0.053 Uiso 1 1 calc R
H5D H 0.7044 0.5102 0.3050 0.053 Uiso 1 1 calc R
C6 C 0.6583(8) 0.3845(9) 0.3526(7) 0.043(2) Uani 1 1 d DU
H6A H 0.6917 0.3398 0.3226 0.052 Uiso 1 1 calc R
H6B H 0.6677 0.3580 0.3951 0.052 Uiso 1 1 calc R
C7 C 0.4897(8) 0.2995(8) 0.3450(7) 0.040(2) Uani 1 1 d DU
H7A H 0.5013 0.2743 0.3876 0.048 Uiso 1 1 calc R
H7B H 0.5202 0.2530 0.3150 0.048 Uiso 1 1 calc R
C8 C 0.3692(8) 0.3089(10) 0.3328(6) 0.042(2) Uani 1 1 d DU
H8A H 0.3572 0.3350 0.2904 0.050 Uiso 1 1 calc R
H8B H 0.3360 0.2445 0.3351 0.050 Uiso 1 1 calc R

loop_
_atom_site_aniso_label
_atom_site_aniso_U_11
_atom_site_aniso_U_22
_atom_site_aniso_U_33
_atom_site_aniso_U_23
_atom_site_aniso_U_13
_atom_site_aniso_U_12
Pr1 0.0248(4) 0.0216(4) 0.0154(4) -0.0008(2) -0.0010(2) 0.0000(2)
Sn1 0.0240(5) 0.0303(5) 0.0216(5) -0.0013(3) 0.0019(3) 0.0003(3)
Se3 0.0332(7) 0.0286(7) 0.0365(7) 0.0025(5) 0.0056(5) 0.0082(5)
Se1 0.0272(6) 0.0429(8) 0.0320(7) -0.0109(5) 0.0031(5) -0.0038(5)
Se2 0.0492(9) 0.0562(9) 0.0243(7) -0.0090(7) -0.0040(6) -0.0019(7)
O1W 0.045(5) 0.030(4) 0.016(4) 0.000(3) -0.007(4) 0.006(4)
N1 0.045(4) 0.046(4) 0.037(4) 0.000(3) 0.000(3) 0.004(4)
N2 0.050(4) 0.042(4) 0.043(4) 0.010(4) 0.003(4) -0.001(4)
N3 0.042(4) 0.040(4) 0.042(4) 0.004(3) 0.001(3) -0.001(3)
N4 0.038(4) 0.038(4) 0.032(3) -0.006(3) 0.005(3) 0.002(3)
N5 0.041(4) 0.037(4) 0.036(4) -0.008(4) 0.001(4) -0.002(4)
C1 0.053(5) 0.056(5) 0.058(5) 0.022(4) 0.002(5) -0.001(5)
C2 0.061(4) 0.052(4) 0.058(4) 0.011(4) 0.001(4) -0.001(4)
C3 0.058(4) 0.052(4) 0.061(4) 0.012(4) 0.005(4) -0.002(4)
C4 0.050(4) 0.047(4) 0.056(4) 0.009(4) 0.001(4) -0.006(4)
C5 0.046(4) 0.047(4) 0.041(4) 0.001(4) 0.006(4) 0.000(4)
C6 0.045(4) 0.045(4) 0.039(4) -0.004(4) 0.002(4) 0.005(4)
C7 0.043(4) 0.037(4) 0.040(4) -0.011(4) 0.006(4) 0.001(4)
C8 0.043(4) 0.041(4) 0.040(4) -0.013(4) 0.003(4) -0.005(4)

loop_
_atom_type_symbol
_atom_type_description
_atom_type_scat_dispersion_real
_atom_type_scat_dispersion_imag
_atom_type_scat_source
C C 0.0033 0.0016 'International Tables Vol C Tables 4.2.6.8 and 6.1.1.4'
H H 0.0000 0.0000 'International Tables Vol C Tables 4.2.6.8 and 6.1.1.4'
N N 0.0061 0.0033 'International Tables Vol C Tables 4.2.6.8 and 6.1.1.4'
O O 0.0106 0.0060 'International Tables Vol C Tables 4.2.6.8 and 6.1.1.4'
Cl Cl 0.1484 0.1585 'International Tables Vol C Tables 4.2.6.8 and 6.1.1.4'
Se Se -0.0929 2.2259 'International Tables Vol C Tables 4.2.6.8 and 6.1.1.4'
Sn Sn -0.6537 1.4246 'International Tables Vol C Tables 4.2.6.8 and 6.1.1.4'
Pr Pr -0.2180 2.8214 'International Tables Vol C Tables 4.2.6.8 and 6.1.1.4'

loop_
_geom_angle_atom_site_label_1
_geom_angle_atom_site_label_2
_geom_angle_atom_site_label_3
_geom_angle
_geom_angle_site_symmetry_1
_geom_angle_site_symmetry_3
O1W Pr1 O1W 70.4(3) . 5_666
O1W Pr1 N2 143.6(3) . .
O1W Pr1 N2 77.2(3) 5_666 .
O1W Pr1 N1 148.5(3) . .
O1W Pr1 N1 140.1(3) 5_666 .
N2 Pr1 N1 67.1(3) . .
O1W Pr1 N4 81.4(3) . .
O1W Pr1 N4 130.3(3) 5_666 .
N2 Pr1 N4 108.8(3) . .
N1 Pr1 N4 79.7(3) . .
O1W Pr1 N5 76.8(3) . .
O1W Pr1 N5 138.3(3) 5_666 .
N2 Pr1 N5 139.6(3) . .
N1 Pr1 N5 72.6(3) . .
N4 Pr1 N5 66.4(3) . .
O1W Pr1 N3 91.6(3) . .
O1W Pr1 N3 76.3(3) 5_666 .
N2 Pr1 N3 64.5(3) . .
N1 Pr1 N3 102.4(4) . .
N4 Pr1 N3 64.2(3) . .
N5 Pr1 N3 130.4(3) . .
O1W Pr1 Se1 104.4(2) . .
O1W Pr1 Se1 76.4(2) 5_666 .
N2 Pr1 Se1 83.0(3) . .
N1 Pr1 Se1 82.0(3) . .
N4 Pr1 Se1 152.0(2) . .
N5 Pr1 Se1 87.9(2) . .
N3 Pr1 Se1 141.2(2) . .
O1W Pr1 Pr1 35.54(19) . 5_666
O1W Pr1 Pr1 34.82(19) 5_666 5_666
N2 Pr1 Pr1 110.6(2) . 5_666
N1 Pr1 Pr1 172.2(3) . 5_666
N4 Pr1 Pr1 107.9(2) . 5_666
N5 Pr1 Pr1 108.8(2) . 5_666
N3 Pr1 Pr1 82.6(2) . 5_666
Se1 Pr1 Pr1 90.32(3) . 5_666
Se2 Sn1 Se1 113.53(5) . .
Se2 Sn1 Se3 116.20(6) . .
Se1 Sn1 Se3 107.96(5) . .
Se2 Sn1 Se3 114.30(6) . 5_566
Se1 Sn1 Se3 108.21(5) . 5_566
Se3 Sn1 Se3 94.94(5) . 5_566
Sn1 Se3 Sn1 85.06(5) . 5_566
Sn1 Se1 Pr1 110.35(5) . .
Pr1 O1W Pr1 109.6(3) . 5_666
Pr1 O1W H1WA 109.3 . .
Pr1 O1W H1WA 101.5 5_666 .
C1 N1 Pr1 110.6(8) . .
C1 N1 H1A 109.5 . .
Pr1 N1 H1A 109.5 . .
C1 N1 H1B 109.5 . .
Pr1 N1 H1B 109.5 . .
H1A N1 H1B 108.1 . .
C2 N2 C3 109.0(11) . .
C2 N2 Pr1 115.1(9) . .
C3 N2 Pr1 114.1(8) . .
C2 N2 H2C 105.9 . .
C3 N2 H2C 105.9 . .
Pr1 N2 H2C 105.9 . .
C5 N3 C4 107.4(10) . .
C5 N3 Pr1 115.8(8) . .
C4 N3 Pr1 116.8(8) . .
C5 N3 H3C 105.2 . .
C4 N3 H3C 105.2 . .
Pr1 N3 H3C 105.2 . .
C6 N4 C7 110.8(9) . .
C6 N4 Pr1 111.5(8) . .
C7 N4 Pr1 108.6(7) . .
C6 N4 H4C 108.6 . .
C7 N4 H4C 108.6 . .
Pr1 N4 H4C 108.6 . .
C8 N5 Pr1 113.3(7) . .
C8 N5 H5A 108.9 . .
Pr1 N5 H5A 108.9 . .
C8 N5 H5B 108.9 . .
Pr1 N5 H5B 108.9 . .
H5A N5 H5B 107.7 . .
N1 C1 C2 117.6(12) . .
N1 C1 H1C 107.9 . .
C2 C1 H1C 107.9 . .
N1 C1 H1D 107.9 . .
C2 C1 H1D 107.9 . .
H1C C1 H1D 107.2 . .
N2 C2 C1 109.0(11) . .
N2 C2 H2A 109.9 . .
C1 C2 H2A 109.9 . .
N2 C2 H2B 109.9 . .
C1 C2 H2B 109.9 . .
H2A C2 H2B 108.3 . .
N2 C3 C4 112.3(12) . .
N2 C3 H3A 109.2 . .
C4 C3 H3A 109.2 . .
N2 C3 H3B 109.2 . .
C4 C3 H3B 109.2 . .
H3A C3 H3B 107.9 . .
N3 C4 C3 113.7(11) . .
N3 C4 H4A 108.8 . .
C3 C4 H4A 108.8 . .
N3 C4 H4B 108.8 . .
C3 C4 H4B 108.8 . .
H4A C4 H4B 107.7 . .
N3 C5 C6 110.4(10) . .
N3 C5 H5C 109.6 . .
C6 C5 H5C 109.6 . .
N3 C5 H5D 109.6 . .
C6 C5 H5D 109.6 . .
H5C C5 H5D 108.1 . .
N4 C6 C5 109.1(10) . .
N4 C6 H6A 109.9 . .
C5 C6 H6A 109.9 . .
N4 C6 H6B 109.9 . .
C5 C6 H6B 109.9 . .
H6A C6 H6B 108.3 . .
N4 C7 C8 111.6(10) . .
N4 C7 H7A 109.3 . .
C8 C7 H7A 109.3 . .
N4 C7 H7B 109.3 . .
C8 C7 H7B 109.3 . .
H7A C7 H7B 108.0 . .
N5 C8 C7 110.1(10) . .
N5 C8 H8A 109.6 . .
C7 C8 H8A 109.6 . .
N5 C8 H8B 109.6 . .
C7 C8 H8B 109.6 . .
H8A C8 H8B 108.1 . .

loop_
_geom_bond_atom_site_label_1
_geom_bond_atom_site_label_2
_geom_bond_distance
_geom_bond_site_symmetry_2
Pr1 O1W 2.333(8) .
Pr1 O1W 2.375(8) 5_666
Pr1 N2 2.637(11) .
Pr1 N1 2.651(11) .
Pr1 N4 2.659(10) .
Pr1 N5 2.694(11) .
Pr1 N3 2.695(11) .
Pr1 Se1 3.0633(14) .
Pr1 Pr1 3.8483(13) 5_666
Sn1 Se2 2.4663(15) .
Sn1 Se1 2.4787(15) .
Sn1 Se3 2.5832(15) .
Sn1 Se3 2.5927(15) 5_566
Se3 Sn1 2.5927(15) 5_566
O1W Pr1 2.375(8) 5_666
O1W H1WA 0.8500 .
N1 C1 1.455(9) .
N1 H1A 0.9000 .
N1 H1B 0.9000 .
N2 C2 1.449(9) .
N2 C3 1.465(9) .
N2 H2C 0.9100 .
N3 C5 1.458(9) .
N3 C4 1.458(9) .
N3 H3C 0.9100 .
N4 C6 1.456(9) .
N4 C7 1.461(9) .
N4 H4C 0.9100 .
N5 C8 1.459(9) .
N5 H5A 0.9000 .
N5 H5B 0.9000 .
C1 C2 1.516(9) .
C1 H1C 0.9700 .
C1 H1D 0.9700 .
C2 H2A 0.9700 .
C2 H2B 0.9700 .
C3 C4 1.507(9) .
C3 H3A 0.9700 .
C3 H3B 0.9700 .
C4 H4A 0.9700 .
C4 H4B 0.9700 .
C5 C6 1.526(9) .
C5 H5C 0.9700 .
C5 H5D 0.9700 .
C6 H6A 0.9700 .
C6 H6B 0.9700 .
C7 C8 1.527(9) .
C7 H7A 0.9700 .
C7 H7B 0.9700 .
C8 H8A 0.9700 .
C8 H8B 0.9700 .
